data_7720587
loop_
_publ_author_name
'Pariyacheri Padikkal, Hrudya'
'Jeannin, Olivier'
'Rouzi&#xe8;res, Mathieu'
'Cl&#xe9;rac, Rodolphe'
'Jeon, Ie-Rang'
'Fourmigu&#xe9;, Marc'

_publ_section_title
;
 Chalcogen bond activation in cation radical salts of naphthalene
 <i>peri</i>-diselenides with <i>S</i> = 5/2 magnetic anions.
;
_journal_issue 14
_journal_name_full 'Dalton transactions (Cambridge, England : 2003)'
_journal_page_first 5511
_journal_page_last 5518
_journal_paper_doi 10.1039/d6dt00277c
_journal_volume 55
_journal_year 2026
_chemical_formula_moiety 'C12 H10 Cl4 Ga O2 Se2'
_chemical_formula_sum 'C12 H10 Cl4 Ga O2 Se2'
_chemical_formula_weight 555.64
_chemical_name_systematic '(2,7-dimethoxynaphtalene peri-diselenide) tetrachlorogallate'
_space_group_IT_number 2
_space_group_name_Hall '-P 1'
_space_group_name_H-M_alt 'P -1'
_symmetry_cell_setting triclinic
_symmetry_Int_Tables_number 2
_symmetry_space_group_name_Hall '-P 1'
_symmetry_space_group_name_H-M 'P -1'
_atom_sites_solution_hydrogens geom
_audit_conform_dict_location ftp://ftp.iucr.org/pub/cif_core.dic
_audit_conform_dict_name cif_core.dic
_audit_conform_dict_version 2.4.3
_audit_creation_date 2024-04-16T16:18:48-00:00
_audit_creation_method 'WinGX routine CIF_UPDATE'
_audit_update_record
;
2025-10-23 deposited with the CCDC.	2026-03-05 downloaded from the CCDC.
;
_cell_angle_alpha 72.788(4)
_cell_angle_beta 87.095(4)
_cell_angle_gamma 84.530(4)
_cell_formula_units_Z 4
_cell_length_a 6.8366(8)
_cell_length_b 13.2303(15)
_cell_length_c 19.885(2)
_cell_measurement_reflns_used 9315
_cell_measurement_temperature 150(2)
_cell_measurement_theta_max 27.47
_cell_measurement_theta_min 3.15
_cell_measurement_wavelength 0.71073
_cell_volume 1709.8(3)
_computing_cell_refinement 'APEX3 (Bruker, 2015)'
_computing_data_collection 'Bruker APEX3 (Bruker, 2015)'
_computing_data_reduction 'SAINT (Bruker, 2014)'
_computing_molecular_graphics 'Ortep for Windows (Farrugia, 2012)'
_computing_publication_material 'WinGX publication routines (Farrugia, 2012)'
_computing_structure_refinement 'SHELXL-2019/2 (Sheldrick, 2019)'
_computing_structure_solution 'SIR-92 (Altomare et al., 1994)'
_diffrn_ambient_temperature 150(2)
_diffrn_detector CMOS-PHOTON70
_diffrn_detector_area_resol_mean 7.39
_diffrn_measured_fraction_theta_full 0.999
_diffrn_measured_fraction_theta_max 0.997
_diffrn_measurement_device_type 'D8 VENTURE Bruker AXS'
_diffrn_measurement_method 'rotation images'
_diffrn_orient_matrix_UB_11 0.095608
_diffrn_orient_matrix_UB_12 -0.048084
_diffrn_orient_matrix_UB_13 -0.018398
_diffrn_orient_matrix_UB_21 -0.102618
_diffrn_orient_matrix_UB_22 -0.008388
_diffrn_orient_matrix_UB_23 -0.031595
_diffrn_orient_matrix_UB_31 0.043961
_diffrn_orient_matrix_UB_32 0.062638
_diffrn_orient_matrix_UB_33 -0.037902
_diffrn_radiation_monochromator 'multilayer monochromator'
_diffrn_radiation_probe x-ray
_diffrn_radiation_source 'Incoatec microfocus sealed tube'
_diffrn_radiation_type MoK\a
_diffrn_radiation_wavelength 0.71073
_diffrn_reflns_av_R_equivalents 0.0447
_diffrn_reflns_av_unetI/netI 0.0324
_diffrn_reflns_Laue_measured_fraction_full 0.999
_diffrn_reflns_Laue_measured_fraction_max 0.997
_diffrn_reflns_limit_h_max 8
_diffrn_reflns_limit_h_min -8
_diffrn_reflns_limit_k_max 17
_diffrn_reflns_limit_k_min -17
_diffrn_reflns_limit_l_max 25
_diffrn_reflns_limit_l_min -25
_diffrn_reflns_number 42546
_diffrn_reflns_point_group_measured_fraction_full 0.999
_diffrn_reflns_point_group_measured_fraction_max 0.997
_diffrn_reflns_theta_full 25.242
_diffrn_reflns_theta_max 27.486
_diffrn_reflns_theta_min 2.277
_diffrn_standards_number 0
_exptl_absorpt_coefficient_mu 6.49
_exptl_absorpt_correction_T_max 0.937
_exptl_absorpt_correction_T_min 0.586
_exptl_absorpt_correction_type multi-scan
_exptl_absorpt_process_details
;
  [Sheldrick, G.M. (2014). SADABS Bruker AXS Inc., Madison, Wisconsin, USA]
;
_exptl_crystal_colour black
_exptl_crystal_density_diffrn 2.159
_exptl_crystal_density_method 'not measured'
_exptl_crystal_description plate
_exptl_crystal_F_000 1060
_exptl_crystal_recrystallization_method Electrocrystallization
_exptl_crystal_size_max 0.17
_exptl_crystal_size_mid 0.07
_exptl_crystal_size_min 0.01
_refine_diff_density_max 2.41
_refine_diff_density_min -1.079
_refine_diff_density_rms 0.128
_refine_ls_extinction_method none
_refine_ls_goodness_of_fit_ref 1.091
_refine_ls_hydrogen_treatment constr
_refine_ls_matrix_type full
_refine_ls_number_constraints 0
_refine_ls_number_parameters 415
_refine_ls_number_reflns 7807
_refine_ls_number_restraints 20
_refine_ls_restrained_S_all 1.09
_refine_ls_R_factor_all 0.0478
_refine_ls_R_factor_gt 0.0388
_refine_ls_shift/su_max 0
_refine_ls_shift/su_mean 0
_refine_ls_structure_factor_coef Fsqd
_refine_ls_weighting_details 'w=1/[\s^2^(Fo^2^)+(0.0393P)^2^+4.3901P] where P=(Fo^2^+2Fc^2^)/3'
_refine_ls_weighting_scheme calc
_refine_ls_wR_factor_gt 0.0888
_refine_ls_wR_factor_ref 0.0926
_reflns_Friedel_coverage 0
_reflns_number_gt 6670
_reflns_number_total 7807
_reflns_threshold_expression 'I > 2\s(I)'
_cod_data_source_file d6dt00277c2.cif
_cod_data_source_block shelx_CCDC2
_cod_depositor_comments 'Adding full bibliography for 7720585--7720589.cif.'
_cod_database_code 7720587

loop_
_symmetry_equiv_pos_as_xyz
'x, y, z'
'-x, -y, -z'

loop_
_atom_site_label
_atom_site_type_symbol
_atom_site_fract_x
_atom_site_fract_y
_atom_site_fract_z
_atom_site_U_iso_or_equiv
_atom_site_adp_type
_atom_site_occupancy
_atom_site_site_symmetry_order
_atom_site_calc_flag
_atom_site_refinement_flags_posn
_atom_site_refinement_flags_adp
_atom_site_refinement_flags_occupancy
_atom_site_disorder_assembly
_atom_site_disorder_group
C1 C 0.2064(5) 0.0798(3) 0.52876(19) 0.0160(7) Uani 1 1 d . . . . .
C2 C 0.1569(5) 0.1152(3) 0.5876(2) 0.0210(8) Uani 1 1 d . . . . .
C3 C 0.1132(6) 0.0415(3) 0.6524(2) 0.0255(9) Uani 1 1 d . . . . .
H3 H 0.080917 0.06461 0.692779 0.031 Uiso 1 1 calc R U . . .
C4 C 0.1176(6) -0.0651(3) 0.6567(2) 0.0247(9) Uani 1 1 d . . . . .
H4 H 0.084152 -0.113985 0.70047 0.03 Uiso 1 1 calc R U . . .
C5 C 0.1692(5) -0.1040(3) 0.5993(2) 0.0206(8) Uani 1 1 d . . . . .
C6 C 0.1781(5) -0.2114(3) 0.6017(2) 0.0220(8) Uani 1 1 d . . . . .
H6 H 0.145005 -0.262434 0.64451 0.026 Uiso 1 1 calc R U . . .
C7 C 0.2339(6) -0.2452(3) 0.5431(2) 0.0230(8) Uani 1 1 d . . . . .
H7 H 0.240688 -0.318618 0.546634 0.028 Uiso 1 1 calc R U . . .
C8 C 0.2803(5) -0.1714(3) 0.4789(2) 0.0206(8) Uani 1 1 d . . . . .
C9 C 0.2668(5) -0.0628(3) 0.4747(2) 0.0163(7) Uani 1 1 d . . . . .
C10 C 0.2134(5) -0.0285(3) 0.53371(19) 0.0168(7) Uani 1 1 d . . . . .
C11 C 0.1213(8) 0.2612(4) 0.6367(3) 0.0399(12) Uani 1 1 d . . . . .
H11A H -0.008591 0.243144 0.65736 0.06 Uiso 1 1 calc R U . . .
H11B H 0.12502 0.338557 0.621194 0.06 Uiso 1 1 calc R U . . .
H11C H 0.221875 0.229594 0.671992 0.06 Uiso 1 1 calc R U . . .
C12 C 0.3771(7) -0.3047(4) 0.4227(3) 0.0372(11) Uani 1 1 d . . . . .
H12A H 0.47983 -0.338583 0.45668 0.056 Uiso 1 1 calc R U . . .
H12B H 0.420406 -0.309832 0.375966 0.056 Uiso 1 1 calc R U . . .
H12C H 0.256306 -0.34067 0.437165 0.056 Uiso 1 1 calc R U . . .
C13 C 0.2114(5) 0.5783(3) 0.02753(19) 0.0163(7) Uani 1 1 d . . . . .
C14 C 0.1658(5) 0.6872(3) 0.0199(2) 0.0214(8) Uani 1 1 d . . . . .
C15 C 0.1138(6) 0.7552(3) -0.0463(2) 0.0249(8) Uani 1 1 d . . . . .
H15 H 0.082075 0.828708 -0.052187 0.03 Uiso 1 1 calc R U . . .
C16 C 0.1082(6) 0.7160(3) -0.1033(2) 0.0244(8) Uani 1 1 d . . . . .
H16 H 0.06785 0.763203 -0.147417 0.029 Uiso 1 1 calc R U . . .
C17 C 0.1600(5) 0.6088(3) -0.0983(2) 0.0203(8) Uani 1 1 d . . . . .
C18 C 0.1618(6) 0.5651(3) -0.1548(2) 0.0230(8) Uani 1 1 d . . . . .
H18 H 0.124763 0.609902 -0.200032 0.028 Uiso 1 1 calc R U . . .
C19 C 0.2159(6) 0.4587(4) -0.1466(2) 0.0250(9) Uani 1 1 d . . . . .
H19 H 0.218095 0.432108 -0.18605 0.03 Uiso 1 1 calc R U . . .
C20 C 0.2673(5) 0.3904(3) -0.0807(2) 0.0202(8) Uani 1 1 d . . . . .
C21 C 0.2624(5) 0.4310(3) -0.0225(2) 0.0177(7) Uani 1 1 d . . . . .
C22 C 0.2111(5) 0.5385(3) -0.03043(19) 0.0159(7) Uani 1 1 d . . . . .
C23 C 0.1512(7) 0.8279(4) 0.0733(3) 0.0362(11) Uani 1 1 d . . . . .
H23A H 0.245381 0.866233 0.038528 0.054 Uiso 1 1 calc R U . . .
H23B H 0.173189 0.837574 0.119284 0.054 Uiso 1 1 calc R U . . .
H23C H 0.017075 0.855661 0.05865 0.054 Uiso 1 1 calc R U . . .
C24 C 0.3549(7) 0.2431(4) -0.1254(3) 0.0374(11) Uani 1 1 d . . . . .
H24A H 0.232747 0.254004 -0.151292 0.056 Uiso 1 1 calc R U . . .
H24B H 0.394086 0.166844 -0.107682 0.056 Uiso 1 1 calc R U . . .
H24C H 0.458711 0.278539 -0.156877 0.056 Uiso 1 1 calc R U . . .
O1 O 0.1593(4) 0.2203(2) 0.57694(16) 0.0273(6) Uani 1 1 d . . . . .
O2 O 0.3399(4) -0.1948(2) 0.42005(15) 0.0253(6) Uani 1 1 d . . . . .
O3 O 0.1777(4) 0.7160(2) 0.07860(15) 0.0253(6) Uani 1 1 d . . . . .
O4 O 0.3243(4) 0.2870(2) -0.06680(16) 0.0270(6) Uani 1 1 d . . . . .
Se1 Se 0.26847(5) 0.17494(3) 0.44207(2) 0.02001(9) Uani 1 1 d . . . . .
Se2 Se 0.32949(5) 0.03880(3) 0.39025(2) 0.01967(9) Uani 1 1 d . . . . .
Se3 Se 0.28453(5) 0.48368(3) 0.11442(2) 0.01995(9) Uani 1 1 d . . . . .
Se4 Se 0.33485(5) 0.34275(3) 0.06654(2) 0.01999(9) Uani 1 1 d . . . . .
Ga1 Ga 0.31307(11) 0.47931(4) 0.32606(2) 0.02832(16) Uani 0.9754(16) 1 d D . P A 1
Cl1 Cl 0.2895(3) 0.34328(10) 0.28626(7) 0.0566(5) Uani 0.9754(16) 1 d D . P A 1
Cl2 Cl 0.6213(2) 0.50202(11) 0.33268(7) 0.0462(3) Uani 0.9754(16) 1 d D . P A 1
Cl3 Cl 0.1710(2) 0.61823(9) 0.25223(6) 0.0360(3) Uani 0.9754(16) 1 d D . P A 1
Cl4 Cl 0.1729(2) 0.44639(9) 0.42981(6) 0.0376(3) Uani 0.9754(16) 1 d D . P A 1
Ga1A Ga 0.433(4) 0.4748(14) 0.3258(9) 0.02832(16) Uani 0.0246(16) 1 d D . P A 2
Cl1A Cl 0.428(10) 0.340(3) 0.285(2) 0.0566(5) Uani 0.0246(16) 1 d D . P A 2
Cl2A Cl 0.730(5) 0.509(4) 0.333(3) 0.0462(3) Uani 0.0246(16) 1 d D . P A 2
Cl3A Cl 0.265(7) 0.608(3) 0.253(2) 0.0360(3) Uani 0.0246(16) 1 d D . P A 2
Cl4A Cl 0.277(8) 0.440(4) 0.4273(16) 0.0376(3) Uani 0.0246(16) 1 d D . P A 2
Ga2 Ga 0.52813(7) 0.02572(4) 0.17408(2) 0.02501(12) Uani 0.9872(9) 1 d D . P B 3
Cl5 Cl 0.48967(19) 0.16085(9) 0.21677(6) 0.0350(3) Uani 0.9872(9) 1 d D . P B 3
Cl6 Cl 0.84200(17) -0.01520(9) 0.16390(6) 0.0334(2) Uani 0.9872(9) 1 d D . P B 3
Cl7 Cl 0.3920(2) -0.10780(10) 0.24534(7) 0.0423(3) Uani 0.9872(9) 1 d D . P B 3
Cl8 Cl 0.39778(19) 0.06956(9) 0.07102(6) 0.0358(3) Uani 0.9872(9) 1 d D . P B 3
Ga2B Ga 0.695(5) 0.019(2) 0.1729(15) 0.02501(12) Uani 0.0128(9) 1 d D . P B 4
Cl5B Cl 0.422(7) 0.112(5) 0.185(3) 0.0350(3) Uani 0.0128(9) 1 d D . P B 4
Cl6B Cl 0.904(8) 0.038(6) 0.247(3) 0.0334(2) Uani 0.0128(9) 1 d D . P B 4
Cl7B Cl 0.643(11) -0.148(3) 0.200(4) 0.0423(3) Uani 0.0128(9) 1 d D . P B 4
Cl8B Cl 0.805(10) 0.072(5) 0.0652(19) 0.0358(3) Uani 0.0128(9) 1 d D . P B 4

loop_
_atom_site_aniso_label
_atom_site_aniso_U_11
_atom_site_aniso_U_22
_atom_site_aniso_U_33
_atom_site_aniso_U_23
_atom_site_aniso_U_13
_atom_site_aniso_U_12
C1 0.0112(16) 0.0182(18) 0.0170(17) -0.0023(14) -0.0025(13) -0.0009(13)
C2 0.0145(17) 0.024(2) 0.026(2) -0.0080(16) -0.0058(15) -0.0043(15)
C3 0.023(2) 0.036(2) 0.020(2) -0.0111(18) -0.0049(16) -0.0014(17)
C4 0.0177(19) 0.035(2) 0.0181(19) -0.0017(17) -0.0016(15) -0.0047(16)
C5 0.0149(17) 0.024(2) 0.0185(19) 0.0006(16) -0.0032(14) -0.0018(14)
C6 0.0163(18) 0.0214(19) 0.023(2) 0.0016(16) -0.0042(15) -0.0031(15)
C7 0.0189(18) 0.0174(19) 0.029(2) -0.0020(16) -0.0042(16) 0.0003(15)
C8 0.0142(17) 0.0211(19) 0.027(2) -0.0070(16) -0.0021(15) -0.0022(14)
C9 0.0116(16) 0.0165(17) 0.0200(18) -0.0035(15) -0.0005(13) -0.0024(13)
C10 0.0100(16) 0.0223(19) 0.0167(18) -0.0021(15) -0.0020(13) -0.0048(13)
C11 0.044(3) 0.039(3) 0.048(3) -0.030(2) -0.006(2) 0.000(2)
C12 0.042(3) 0.026(2) 0.050(3) -0.022(2) 0.001(2) 0.002(2)
C13 0.0137(16) 0.0190(18) 0.0148(17) -0.0019(14) -0.0005(13) -0.0054(14)
C14 0.0148(17) 0.025(2) 0.026(2) -0.0087(17) 0.0033(15) -0.0066(15)
C15 0.0195(19) 0.021(2) 0.031(2) -0.0025(17) 0.0003(16) -0.0059(15)
C16 0.0189(19) 0.025(2) 0.023(2) 0.0022(17) 0.0003(15) -0.0037(16)
C17 0.0150(17) 0.026(2) 0.0176(18) -0.0016(16) 0.0022(14) -0.0061(15)
C18 0.0168(18) 0.034(2) 0.0170(19) -0.0036(17) -0.0003(14) -0.0065(16)
C19 0.0192(19) 0.038(2) 0.021(2) -0.0123(18) 0.0037(15) -0.0077(17)
C20 0.0126(17) 0.024(2) 0.026(2) -0.0112(16) 0.0036(14) -0.0043(14)
C21 0.0114(16) 0.0218(19) 0.0184(18) -0.0033(15) 0.0011(13) -0.0028(14)
C22 0.0095(15) 0.0193(18) 0.0175(18) -0.0025(15) 0.0010(13) -0.0037(13)
C23 0.038(3) 0.029(2) 0.048(3) -0.022(2) 0.004(2) -0.007(2)
C24 0.038(3) 0.037(3) 0.045(3) -0.025(2) 0.002(2) 0.000(2)
O1 0.0282(15) 0.0269(15) 0.0313(16) -0.0157(13) -0.0023(12) -0.0016(12)
O2 0.0277(15) 0.0212(14) 0.0301(16) -0.0130(12) 0.0002(12) 0.0007(11)
O3 0.0279(15) 0.0253(15) 0.0276(15) -0.0140(13) 0.0021(12) -0.0072(12)
O4 0.0279(15) 0.0251(15) 0.0316(16) -0.0151(13) 0.0023(12) 0.0006(12)
Se1 0.01705(18) 0.01789(19) 0.0227(2) -0.00096(15) -0.00209(14) -0.00491(14)
Se2 0.01569(18) 0.0238(2) 0.01752(19) -0.00273(15) 0.00110(14) -0.00343(14)
Se3 0.01658(18) 0.0267(2) 0.01574(18) -0.00357(15) -0.00234(14) -0.00510(15)
Se4 0.01520(18) 0.02071(19) 0.02077(19) -0.00099(15) -0.00191(14) -0.00086(14)
Ga1 0.0483(4) 0.0175(2) 0.0187(2) -0.00581(18) 0.0036(2) -0.0013(2)
Cl1 0.1291(15) 0.0192(6) 0.0221(6) -0.0086(5) 0.0040(8) -0.0038(7)
Cl2 0.0442(8) 0.0472(7) 0.0395(7) -0.0045(6) 0.0032(6) 0.0053(6)
Cl3 0.0522(8) 0.0256(5) 0.0275(6) -0.0050(4) -0.0052(5) 0.0031(5)
Cl4 0.0619(8) 0.0280(6) 0.0242(5) -0.0096(5) 0.0113(5) -0.0106(6)
Ga1A 0.0483(4) 0.0175(2) 0.0187(2) -0.00581(18) 0.0036(2) -0.0013(2)
Cl1A 0.1291(15) 0.0192(6) 0.0221(6) -0.0086(5) 0.0040(8) -0.0038(7)
Cl2A 0.0442(8) 0.0472(7) 0.0395(7) -0.0045(6) 0.0032(6) 0.0053(6)
Cl3A 0.0522(8) 0.0256(5) 0.0275(6) -0.0050(4) -0.0052(5) 0.0031(5)
Cl4A 0.0619(8) 0.0280(6) 0.0242(5) -0.0096(5) 0.0113(5) -0.0106(6)
Ga2 0.0341(3) 0.0197(2) 0.0199(2) -0.00539(18) 0.00251(18) 0.00101(18)
Cl5 0.0552(7) 0.0247(5) 0.0250(5) -0.0104(4) 0.0023(5) 0.0053(5)
Cl6 0.0331(6) 0.0335(6) 0.0315(6) -0.0085(5) 0.0028(4) 0.0032(4)
Cl7 0.0518(7) 0.0333(6) 0.0363(6) -0.0017(5) 0.0107(5) -0.0098(5)
Cl8 0.0505(7) 0.0299(6) 0.0272(5) -0.0086(5) -0.0083(5) 0.0004(5)
Ga2B 0.0341(3) 0.0197(2) 0.0199(2) -0.00539(18) 0.00251(18) 0.00101(18)
Cl5B 0.0552(7) 0.0247(5) 0.0250(5) -0.0104(4) 0.0023(5) 0.0053(5)
Cl6B 0.0331(6) 0.0335(6) 0.0315(6) -0.0085(5) 0.0028(4) 0.0032(4)
Cl7B 0.0518(7) 0.0333(6) 0.0363(6) -0.0017(5) 0.0107(5) -0.0098(5)
Cl8B 0.0505(7) 0.0299(6) 0.0272(5) -0.0086(5) -0.0083(5) 0.0004(5)

loop_
_atom_type_symbol
_atom_type_description
_atom_type_scat_dispersion_real
_atom_type_scat_dispersion_imag
_atom_type_scat_source
C C 0.0033 0.0016 'International Tables Vol C Tables 4.2.6.8 and 6.1.1.4'
H H 0 0 'International Tables Vol C Tables 4.2.6.8 and 6.1.1.4'
Cl Cl 0.1484 0.1585 'International Tables Vol C Tables 4.2.6.8 and 6.1.1.4'
Ga Ga 0.2307 1.6083 'International Tables Vol C Tables 4.2.6.8 and 6.1.1.4'
O O 0.0106 0.006 'International Tables Vol C Tables 4.2.6.8 and 6.1.1.4'
Se Se -0.0929 2.2259 'International Tables Vol C Tables 4.2.6.8 and 6.1.1.4'

loop_
_geom_angle_atom_site_label_1
_geom_angle_atom_site_label_2
_geom_angle_atom_site_label_3
_geom_angle
_geom_angle_site_symmetry_1
_geom_angle_site_symmetry_3
_geom_angle_publ_flag
C2 C1 C10 120.8(3) . . ?
C2 C1 Se1 120.9(3) . . ?
C10 C1 Se1 118.3(3) . . ?
O1 C2 C1 115.5(4) . . ?
O1 C2 C3 124.9(4) . . ?
C1 C2 C3 119.6(4) . . ?
C4 C3 C2 119.4(4) . . ?
C4 C3 Cl6B 72.9(18) . 2_656 ?
C2 C3 Cl6B 164.1(15) . 2_656 ?
C4 C3 H3 120.3 . . ?
C2 C3 H3 120.3 . . ?
Cl6B C3 H3 48.5 2_656 . ?
C3 C4 C5 122.8(4) . . ?
C3 C4 Cl6B 67(2) . 2_656 ?
C5 C4 Cl6B 165.2(18) . 2_656 ?
C3 C4 H4 118.6 . . ?
C5 C4 H4 118.6 . . ?
Cl6B C4 H4 53.2 2_656 . ?
C4 C5 C6 124.6(4) . . ?
C4 C5 C10 117.4(4) . . ?
C6 C5 C10 118.0(4) . . ?
C7 C6 C5 121.9(4) . . ?
C7 C6 H6 119.1 . . ?
C5 C6 H6 119.1 . . ?
C6 C7 C8 120.3(4) . . ?
C6 C7 H7 119.9 . . ?
C8 C7 H7 119.9 . . ?
O2 C8 C7 125.4(4) . . ?
O2 C8 C9 115.7(4) . . ?
C7 C8 C9 118.9(4) . . ?
C10 C9 C8 121.1(4) . . ?
C10 C9 Se2 118.4(3) . . ?
C8 C9 Se2 120.5(3) . . ?
C9 C10 C1 120.1(3) . . ?
C9 C10 C5 119.8(4) . . ?
C1 C10 C5 120.1(4) . . ?
O1 C11 H11A 109.5 . . ?
O1 C11 H11B 109.5 . . ?
H11A C11 H11B 109.5 . . ?
O1 C11 H11C 109.5 . . ?
H11A C11 H11C 109.5 . . ?
H11B C11 H11C 109.5 . . ?
O2 C12 H12A 109.5 . . ?
O2 C12 H12B 109.5 . . ?
H12A C12 H12B 109.5 . . ?
O2 C12 H12C 109.5 . . ?
H12A C12 H12C 109.5 . . ?
H12B C12 H12C 109.5 . . ?
C22 C13 C14 121.0(3) . . ?
C22 C13 Se3 118.0(3) . . ?
C14 C13 Se3 120.9(3) . . ?
O3 C14 C15 125.7(4) . . ?
O3 C14 C13 115.4(4) . . ?
C15 C14 C13 118.9(4) . . ?
C16 C15 C14 120.4(4) . . ?
C16 C15 H15 119.8 . . ?
C14 C15 H15 119.8 . . ?
C15 C16 C17 122.3(4) . . ?
C15 C16 H16 118.9 . . ?
C17 C16 H16 118.9 . . ?
C16 C17 C18 124.8(4) . . ?
C16 C17 C22 117.6(4) . . ?
C18 C17 C22 117.6(4) . . ?
C19 C18 C17 122.0(4) . . ?
C19 C18 H18 119 . . ?
C17 C18 H18 119 . . ?
C18 C19 C20 120.4(4) . . ?
C18 C19 H19 119.8 . . ?
C20 C19 H19 119.8 . . ?
O4 C20 C19 125.6(4) . . ?
O4 C20 C21 115.3(4) . . ?
C19 C20 C21 119.2(4) . . ?
C22 C21 C20 120.9(4) . . ?
C22 C21 Se4 118.4(3) . . ?
C20 C21 Se4 120.6(3) . . ?
C21 C22 C13 120.4(3) . . ?
C21 C22 C17 119.8(3) . . ?
C13 C22 C17 119.7(3) . . ?
O3 C23 H23A 109.5 . . ?
O3 C23 H23B 109.5 . . ?
H23A C23 H23B 109.5 . . ?
O3 C23 H23C 109.5 . . ?
H23A C23 H23C 109.5 . . ?
H23B C23 H23C 109.5 . . ?
O4 C24 Cl7B 166.6(14) . 2_655 ?
O4 C24 H24A 109.5 . . ?
Cl7B C24 H24A 66.6 2_655 . ?
O4 C24 H24B 109.5 . . ?
Cl7B C24 H24B 62.2 2_655 . ?
H24A C24 H24B 109.5 . . ?
O4 C24 H24C 109.5 . . ?
Cl7B C24 H24C 83.7 2_655 . ?
H24A C24 H24C 109.5 . . ?
H24B C24 H24C 109.5 . . ?
C2 O1 C11 118.2(4) . . ?
C8 O2 C12 118.5(4) . . ?
C14 O3 C23 118.4(4) . . ?
C20 O4 C24 118.1(4) . . ?
C1 Se1 Se2 91.84(12) . . ?
C9 Se2 Se1 91.38(12) . . ?
C13 Se3 Se4 91.80(12) . . ?
C21 Se4 Se3 91.43(12) . . ?
Cl3 Ga1 Cl4 111.81(6) . . ?
Cl3 Ga1 Cl2 109.48(6) . . ?
Cl4 Ga1 Cl2 109.99(6) . . ?
Cl3 Ga1 Cl1 107.78(6) . . ?
Cl4 Ga1 Cl1 108.36(5) . . ?
Cl2 Ga1 Cl1 109.35(7) . . ?
Cl2A Ga1A Cl4A 111.9(15) . . ?
Cl2A Ga1A Cl1A 110.2(16) . . ?
Cl4A Ga1A Cl1A 108.9(15) . . ?
Cl2A Ga1A Cl3A 111.7(15) . . ?
Cl4A Ga1A Cl3A 107.5(15) . . ?
Cl1A Ga1A Cl3A 106.5(15) . . ?
Cl7 Ga2 Cl8 110.59(5) . . ?
Cl7 Ga2 Cl6 109.81(5) . . ?
Cl8 Ga2 Cl6 109.37(5) . . ?
Cl7 Ga2 Cl5 109.48(5) . . ?
Cl8 Ga2 Cl5 109.51(5) . . ?
Cl6 Ga2 Cl5 108.04(5) . . ?
Cl8B Ga2B Cl6B 111.6(17) . . ?
Cl8B Ga2B Cl5B 110.1(17) . . ?
Cl6B Ga2B Cl5B 107.7(16) . . ?
Cl8B Ga2B Cl7B 109.3(17) . . ?
Cl6B Ga2B Cl7B 108.5(17) . . ?
Cl5B Ga2B Cl7B 109.6(17) . . ?
C3 Cl6B C4 40.2(11) 2_656 2_656 ?
C3 Cl6B Ga2B 121(3) 2_656 . ?
C4 Cl6B Ga2B 135(3) 2_656 . ?

loop_
_geom_bond_atom_site_label_1
_geom_bond_atom_site_label_2
_geom_bond_distance
_geom_bond_site_symmetry_2
_geom_bond_publ_flag
C1 C2 1.399(5) . ?
C1 C10 1.402(5) . ?
C1 Se1 1.865(4) . ?
C2 O1 1.346(5) . ?
C2 C3 1.403(6) . ?
C3 C4 1.386(6) . ?
C3 Cl6B 1.97(6) 2_656 ?
C3 H3 0.95 . ?
C4 C5 1.402(6) . ?
C4 Cl6B 2.05(5) 2_656 ?
C4 H4 0.95 . ?
C5 C6 1.403(6) . ?
C5 C10 1.427(5) . ?
C6 C7 1.390(6) . ?
C6 H6 0.95 . ?
C7 C8 1.401(6) . ?
C7 H7 0.95 . ?
C8 O2 1.333(5) . ?
C8 C9 1.408(5) . ?
C9 C10 1.399(5) . ?
C9 Se2 1.874(4) . ?
C11 O1 1.447(5) . ?
C11 H11A 0.98 . ?
C11 H11B 0.98 . ?
C11 H11C 0.98 . ?
C12 O2 1.438(5) . ?
C12 H12A 0.98 . ?
C12 H12B 0.98 . ?
C12 H12C 0.98 . ?
C13 C22 1.402(5) . ?
C13 C14 1.409(5) . ?
C13 Se3 1.868(4) . ?
C14 O3 1.338(5) . ?
C14 C15 1.399(6) . ?
C15 C16 1.383(6) . ?
C15 H15 0.95 . ?
C16 C17 1.403(6) . ?
C16 H16 0.95 . ?
C17 C18 1.407(6) . ?
C17 C22 1.433(5) . ?
C18 C19 1.383(6) . ?
C18 H18 0.95 . ?
C19 C20 1.393(6) . ?
C19 H19 0.95 . ?
C20 O4 1.336(5) . ?
C20 C21 1.409(5) . ?
C21 C22 1.396(5) . ?
C21 Se4 1.871(4) . ?
C23 O3 1.447(5) . ?
C23 H23A 0.98 . ?
C23 H23B 0.98 . ?
C23 H23C 0.98 . ?
C24 O4 1.447(5) . ?
C24 Cl7B 2.20(6) 2_655 ?
C24 H24A 0.98 . ?
C24 H24B 0.98 . ?
C24 H24C 0.98 . ?
Se1 Se2 2.3220(6) . ?
Se3 Se4 2.3230(6) . ?
Ga1 Cl3 2.1643(13) . ?
Ga1 Cl4 2.1705(13) . ?
Ga1 Cl2 2.1724(16) . ?
Ga1 Cl1 2.1913(13) . ?
Ga1A Cl2A 2.142(18) . ?
Ga1A Cl4A 2.177(18) . ?
Ga1A Cl1A 2.181(18) . ?
Ga1A Cl3A 2.187(18) . ?
Ga2 Cl7 2.1661(13) . ?
Ga2 Cl8 2.1710(12) . ?
Ga2 Cl6 2.1766(12) . ?
Ga2 Cl5 2.1845(12) . ?
Ga2B Cl8B 2.168(19) . ?
Ga2B Cl6B 2.178(19) . ?
Ga2B Cl5B 2.180(19) . ?
Ga2B Cl7B 2.180(19) . ?

loop_
_geom_torsion_atom_site_label_1
_geom_torsion_atom_site_label_2
_geom_torsion_atom_site_label_3
_geom_torsion_atom_site_label_4
_geom_torsion
_geom_torsion_site_symmetry_1
_geom_torsion_site_symmetry_2
_geom_torsion_site_symmetry_3
_geom_torsion_site_symmetry_4
_geom_torsion_publ_flag
C10 C1 C2 O1 178.6(3) . . . . ?
Se1 C1 C2 O1 -0.5(5) . . . . ?
C10 C1 C2 C3 -0.2(5) . . . . ?
Se1 C1 C2 C3 -179.3(3) . . . . ?
O1 C2 C3 C4 -179.4(4) . . . . ?
C1 C2 C3 C4 -0.7(6) . . . . ?
O1 C2 C3 Cl6B -41(7) . . . 2_656 ?
C1 C2 C3 Cl6B 138(7) . . . 2_656 ?
C2 C3 C4 C5 1.7(6) . . . . ?
Cl6B C3 C4 C5 -167.3(17) 2_656 . . . ?
C2 C3 C4 Cl6B 169.0(17) . . . 2_656 ?
C3 C4 C5 C6 179.1(4) . . . . ?
Cl6B C4 C5 C6 51(7) 2_656 . . . ?
C3 C4 C5 C10 -1.7(6) . . . . ?
Cl6B C4 C5 C10 -129(7) 2_656 . . . ?
C4 C5 C6 C7 -178.8(4) . . . . ?
C10 C5 C6 C7 2.0(5) . . . . ?
C5 C6 C7 C8 -1.1(6) . . . . ?
C6 C7 C8 O2 178.3(4) . . . . ?
C6 C7 C8 C9 -0.8(5) . . . . ?
O2 C8 C9 C10 -177.5(3) . . . . ?
C7 C8 C9 C10 1.7(5) . . . . ?
O2 C8 C9 Se2 0.2(5) . . . . ?
C7 C8 C9 Se2 179.5(3) . . . . ?
C8 C9 C10 C1 178.1(3) . . . . ?
Se2 C9 C10 C1 0.4(5) . . . . ?
C8 C9 C10 C5 -0.7(5) . . . . ?
Se2 C9 C10 C5 -178.5(3) . . . . ?
C2 C1 C10 C9 -178.7(3) . . . . ?
Se1 C1 C10 C9 0.4(5) . . . . ?
C2 C1 C10 C5 0.1(5) . . . . ?
Se1 C1 C10 C5 179.3(3) . . . . ?
C4 C5 C10 C9 179.7(3) . . . . ?
C6 C5 C10 C9 -1.1(5) . . . . ?
C4 C5 C10 C1 0.8(5) . . . . ?
C6 C5 C10 C1 -180.0(3) . . . . ?
C22 C13 C14 O3 -177.8(3) . . . . ?
Se3 C13 C14 O3 -0.4(5) . . . . ?
C22 C13 C14 C15 2.0(5) . . . . ?
Se3 C13 C14 C15 179.4(3) . . . . ?
O3 C14 C15 C16 179.5(4) . . . . ?
C13 C14 C15 C16 -0.3(6) . . . . ?
C14 C15 C16 C17 -2.2(6) . . . . ?
C15 C16 C17 C18 -178.3(4) . . . . ?
C15 C16 C17 C22 2.9(6) . . . . ?
C16 C17 C18 C19 179.5(4) . . . . ?
C22 C17 C18 C19 -1.8(5) . . . . ?
C17 C18 C19 C20 1.3(6) . . . . ?
C18 C19 C20 O4 -179.0(4) . . . . ?
C18 C19 C20 C21 0.3(6) . . . . ?
O4 C20 C21 C22 178.1(3) . . . . ?
C19 C20 C21 C22 -1.3(5) . . . . ?
O4 C20 C21 Se4 0.6(5) . . . . ?
C19 C20 C21 Se4 -178.8(3) . . . . ?
C20 C21 C22 C13 -178.4(3) . . . . ?
Se4 C21 C22 C13 -0.9(5) . . . . ?
C20 C21 C22 C17 0.8(5) . . . . ?
Se4 C21 C22 C17 178.3(3) . . . . ?
C14 C13 C22 C21 178.0(3) . . . . ?
Se3 C13 C22 C21 0.6(5) . . . . ?
C14 C13 C22 C17 -1.2(5) . . . . ?
Se3 C13 C22 C17 -178.7(3) . . . . ?
C16 C17 C22 C21 179.6(3) . . . . ?
C18 C17 C22 C21 0.8(5) . . . . ?
C16 C17 C22 C13 -1.2(5) . . . . ?
C18 C17 C22 C13 180.0(3) . . . . ?
C1 C2 O1 C11 -176.3(3) . . . . ?
C3 C2 O1 C11 2.4(6) . . . . ?
C7 C8 O2 C12 -5.7(6) . . . . ?
C9 C8 O2 C12 173.4(3) . . . . ?
C15 C14 O3 C23 -5.6(6) . . . . ?
C13 C14 O3 C23 174.2(3) . . . . ?
C19 C20 O4 C24 6.6(6) . . . . ?
C21 C20 O4 C24 -172.8(3) . . . . ?
Cl7B C24 O4 C20 -130(8) 2_655 . . . ?
C2 C1 Se1 Se2 178.4(3) . . . . ?
C10 C1 Se1 Se2 -0.7(3) . . . . ?
C10 C9 Se2 Se1 -0.7(3) . . . . ?
C8 C9 Se2 Se1 -178.5(3) . . . . ?
C22 C13 Se3 Se4 0.0(3) . . . . ?
C14 C13 Se3 Se4 -177.5(3) . . . . ?
C22 C21 Se4 Se3 0.7(3) . . . . ?
C20 C21 Se4 Se3 178.2(3) . . . . ?
